data_4002700
loop_
_publ_author_name
'Song, Yunxia'
'Luo, Min'
'Lin, Chensheng'
'Ye, Ning'

_publ_section_title
;
 Structural Modulation of Nitrate Group with Cations to Affect SHG
 Responses in RE(OH)2NO3 (RE = La, Y, and Gd): New Polar Materials with
 Large NLO Effect after Adjusting pH Values of Reaction Systems
;
_journal_name_full 'Chemistry of Materials'
_journal_paper_doi 10.1021/acs.chemmater.6b05119
_journal_year 2017
_chemical_formula_sum 'Gd H2 N O5'
_chemical_formula_weight 253.28
_chemical_name_systematic
; 
 ? 
;
_space_group_IT_number 4
_symmetry_cell_setting monoclinic
_symmetry_space_group_name_Hall 'P 2yb'
_symmetry_space_group_name_H-M 'P 1 21 1'
_atom_sites_solution_hydrogens geom
_atom_sites_solution_primary direct
_atom_sites_solution_secondary difmap
_audit_creation_method SHELXL-97
_cell_angle_alpha 90.00
_cell_angle_beta 96.919(18)
_cell_angle_gamma 90.00
_cell_formula_units_Z 2
_cell_length_a 6.355(6)
_cell_length_b 3.723(3)
_cell_length_c 7.749(7)
_cell_measurement_reflns_used 511
_cell_measurement_temperature 296(2)
_cell_measurement_theta_max 27.4508
_cell_measurement_theta_min 3.2293
_cell_volume 182.0(3)
_computing_cell_refinement 'CrystalClear (Rigaku Inc., 2008)'
_computing_data_collection 'CrystalClear (Rigaku Inc., 2008)'
_computing_data_reduction 'CrystalClear (Rigaku Inc., 2008)'
_computing_molecular_graphics 'SHELXL-97 (Sheldrick, 1997)'
_computing_publication_material 'SHELXL-97 (Sheldrick, 1997)'
_computing_structure_refinement 'SHELXL-97 (Sheldrick, 1997)'
_computing_structure_solution 'SHELXS-97 (Sheldrick, 1990)'
_diffrn_ambient_temperature 296(2)
_diffrn_detector_area_resol_mean 14.6306
_diffrn_measured_fraction_theta_full 0.940
_diffrn_measured_fraction_theta_max 0.940
_diffrn_measurement_device
;
Mercury70 (2x2 bin mode)
;
_diffrn_measurement_method CCD_Profile_fitting
_diffrn_radiation_monochromator graphite
_diffrn_radiation_source 'fine-focus sealed tube'
_diffrn_radiation_type MoK\a
_diffrn_radiation_wavelength 0.71073
_diffrn_reflns_av_R_equivalents 0.0231
_diffrn_reflns_av_sigmaI/netI 0.0369
_diffrn_reflns_limit_h_max 8
_diffrn_reflns_limit_h_min -7
_diffrn_reflns_limit_k_max 4
_diffrn_reflns_limit_k_min -4
_diffrn_reflns_limit_l_max 10
_diffrn_reflns_limit_l_min -9
_diffrn_reflns_number 1313
_diffrn_reflns_theta_full 27.44
_diffrn_reflns_theta_max 27.44
_diffrn_reflns_theta_min 3.23
_exptl_absorpt_coefficient_mu 18.115
_exptl_absorpt_correction_T_max 1.0000
_exptl_absorpt_correction_T_min 0.6767
_exptl_absorpt_correction_type multi-scan
_exptl_crystal_colour White
_exptl_crystal_density_diffrn 4.622
_exptl_crystal_density_method 'not measured'
_exptl_crystal_description Prism
_exptl_crystal_F_000 226
_exptl_crystal_size_max 0.1000
_exptl_crystal_size_mid 0.1000
_exptl_crystal_size_min 0.0500
_refine_diff_density_max 1.102
_refine_diff_density_min -2.543
_refine_diff_density_rms 0.249
_refine_ls_abs_structure_details 'Flack H D (1983), Acta Cryst. A39, 876-881'
_refine_ls_abs_structure_Flack 0.26(6)
_refine_ls_extinction_coef 0.035(3)
_refine_ls_extinction_expression Fc^*^=kFc[1+0.001xFc^2^\l^3^/sin(2\q)]^-1/4^
_refine_ls_extinction_method SHELXL
_refine_ls_goodness_of_fit_ref 1.077
_refine_ls_hydrogen_treatment mixed
_refine_ls_matrix_type full
_refine_ls_number_parameters 66
_refine_ls_number_reflns 748
_refine_ls_number_restraints 19
_refine_ls_restrained_S_all 1.069
_refine_ls_R_factor_all 0.0213
_refine_ls_R_factor_gt 0.0205
_refine_ls_shift/su_max 0.001
_refine_ls_shift/su_mean 0.000
_refine_ls_structure_factor_coef Fsqd
_refine_ls_weighting_details 'calc w=1/[\s^2^(Fo^2^)+(0.0269P)^2^+0.0000P] where P=(Fo^2^+2Fc^2^)/3'
_refine_ls_weighting_scheme calc
_refine_ls_wR_factor_gt 0.0509
_refine_ls_wR_factor_ref 0.0511
_reflns_number_gt 709
_reflns_number_total 748
_reflns_threshold_expression >2sigma(I)
_cod_data_source_file cm6b05119_si_002.cif
_cod_data_source_block 1
_cod_depositor_comments
;
The following automatic conversions were performed:

'_symmetry_cell_setting' value 'Monoclinic' changed to 'monoclinic'
according to
/usr/data/users/saulius/crontab/automatic-downloads/rss-feeds/ACS/lib/dictionaries/cif_core.dic
dictionary named 'cif_core.dic' version 2.4.2 from 2011-04-26.

'_exptl_absorpt_correction_type' value 'Multi-scan' changed to
'multi-scan' according to
/usr/data/users/saulius/crontab/automatic-downloads/rss-feeds/ACS/lib/dictionaries/cif_core.dic
dictionary named 'cif_core.dic' version 2.4.2 from 2011-04-26.

Automatic conversion script
Id: cif_fix_values 4268 2015-11-12 08:31:59Z antanas 
;
_cod_original_sg_symbol_H-M P21
_cod_database_code 4002700

loop_
_symmetry_equiv_pos_as_xyz
'x, y, z'
'-x, y+1/2, -z'

loop_
_atom_site_label
_atom_site_type_symbol
_atom_site_fract_x
_atom_site_fract_y
_atom_site_fract_z
_atom_site_U_iso_or_equiv
_atom_site_adp_type
_atom_site_occupancy
_atom_site_symmetry_multiplicity
_atom_site_calc_flag
_atom_site_refinement_flags
Gd1 Gd 0.26308(4) -0.1497 0.59143(3) 0.00649(16) Uani 1 1 d .
O1 O 0.1215(7) 0.354(6) 0.4251(5) 0.0074(8) Uani 1 1 d U
O3 O 0.1290(8) 0.329(6) 0.7862(6) 0.0105(16) Uani 1 1 d U
O2 O 0.5200(6) 0.360(3) 0.6403(5) 0.0067(9) Uani 1 1 d .
O5 O 0.1896(9) 0.352(6) 1.0681(7) 0.0237(13) Uani 1 1 d U
O4 O 0.3471(10) -0.0386(16) 0.9158(9) 0.0192(15) Uani 1 1 d .
H1 H 0.1739 0.3479 0.3203 0.023 Uiso 1 1 d R
H2 H 0.5838 0.3490 0.7533 0.023 Uiso 1 1 d R
N1 N 0.2231(11) 0.220(2) 0.9272(9) 0.0115(16) Uani 1 1 d .

loop_
_atom_site_aniso_label
_atom_site_aniso_U_11
_atom_site_aniso_U_22
_atom_site_aniso_U_33
_atom_site_aniso_U_23
_atom_site_aniso_U_13
_atom_site_aniso_U_12
Gd1 0.0054(2) 0.00747(19) 0.0072(2) -0.0005(4) 0.00314(13) 0.0004(4)
O1 0.0071(11) 0.0081(11) 0.0074(11) -0.0001(10) 0.0023(9) 0.0001(10)
O3 0.011(2) 0.014(4) 0.007(2) -0.006(5) 0.0008(18) -0.007(4)
O2 0.005(2) 0.012(2) 0.003(2) -0.003(7) -0.0003(17) 0.000(7)
O5 0.026(3) 0.037(3) 0.010(3) -0.013(7) 0.010(2) -0.009(8)
O4 0.016(3) 0.016(3) 0.026(4) 0.005(2) 0.002(3) 0.000(2)
N1 0.015(4) 0.015(3) 0.005(4) 0.001(2) 0.002(3) -0.003(3)

loop_
_atom_type_symbol
_atom_type_description
_atom_type_scat_dispersion_real
_atom_type_scat_dispersion_imag
_atom_type_scat_source
N N 0.0061 0.0033 'International Tables Vol C Tables 4.2.6.8 and 6.1.1.4'
H H 0.0000 0.0000 'International Tables Vol C Tables 4.2.6.8 and 6.1.1.4'
O O 0.0106 0.0060 'International Tables Vol C Tables 4.2.6.8 and 6.1.1.4'
Gd Gd -0.1653 3.9035 'International Tables Vol C Tables 4.2.6.8 and 6.1.1.4'

loop_
_geom_angle_atom_site_label_1
_geom_angle_atom_site_label_2
_geom_angle_atom_site_label_3
_geom_angle
_geom_angle_site_symmetry_1
_geom_angle_site_symmetry_3
O1 Gd1 O1 103.02(18) 1_545 .
O1 Gd1 O2 79.6(3) 1_545 2_646
O1 Gd1 O2 78.2(3) . 2_646
O1 Gd1 O1 70.3(3) 1_545 2_546
O1 Gd1 O1 69.9(3) . 2_546
O2 Gd1 O1 128.81(14) 2_646 2_546
O1 Gd1 O2 72.9(4) 1_545 1_545
O1 Gd1 O2 150.40(18) . 1_545
O2 Gd1 O2 72.2(2) 2_646 1_545
O1 Gd1 O2 131.3(6) 2_546 1_545
O1 Gd1 O2 150.75(16) 1_545 .
O1 Gd1 O2 71.5(4) . .
O2 Gd1 O2 71.2(2) 2_646 .
O1 Gd1 O2 129.5(6) 2_546 .
O2 Gd1 O2 97.54(16) 1_545 .
O1 Gd1 O4 133.4(3) 1_545 .
O1 Gd1 O4 115.3(4) . .
O2 Gd1 O4 131.98(18) 2_646 .
O1 Gd1 O4 98.13(19) 2_546 .
O2 Gd1 O4 84.92(17) 1_545 .
O2 Gd1 O4 70.81(17) . .
O1 Gd1 O3 137.4(3) 1_545 .
O1 Gd1 O3 68.9(3) . .
O2 Gd1 O3 134.2(5) 2_646 .
O1 Gd1 O3 67.8(5) 2_546 .
O2 Gd1 O3 134.0(2) 1_545 .
O2 Gd1 O3 68.8(3) . .
O4 Gd1 O3 49.1(3) . .
O1 Gd1 O3 67.2(3) 1_545 1_545
O1 Gd1 O3 138.9(3) . 1_545
O2 Gd1 O3 133.6(4) 2_646 1_545
O1 Gd1 O3 69.3(6) 2_546 1_545
O2 Gd1 O3 67.8(3) 1_545 1_545
O2 Gd1 O3 135.6(2) . 1_545
O4 Gd1 O3 66.5(3) . 1_545
O3 Gd1 O3 91.22(16) . 1_545
O1 Gd1 N1 140.2(2) 1_545 .
O1 Gd1 N1 92.4(3) . .
O2 Gd1 N1 139.9(3) 2_646 .
O1 Gd1 N1 81.5(3) 2_546 .
O2 Gd1 N1 109.55(19) 1_545 .
O2 Gd1 N1 68.92(18) . .
O4 Gd1 N1 24.6(2) . .
O3 Gd1 N1 24.5(3) . .
O3 Gd1 N1 77.0(3) 1_545 .
O1 Gd1 Gd1 141.3(4) 1_545 1_565
O1 Gd1 Gd1 38.3(4) . 1_565
O2 Gd1 Gd1 89.1(3) 2_646 1_565
O1 Gd1 Gd1 89.7(6) 2_546 1_565
O2 Gd1 Gd1 138.2(2) 1_545 1_565
O2 Gd1 Gd1 40.66(19) . 1_565
O4 Gd1 Gd1 80.63(13) . 1_565
O3 Gd1 Gd1 45.6(3) . 1_565
O3 Gd1 Gd1 136.8(3) 1_545 1_565
N1 Gd1 Gd1 62.50(15) . 1_565
O1 Gd1 Gd1 38.7(4) 1_545 1_545
O1 Gd1 Gd1 141.7(4) . 1_545
O2 Gd1 Gd1 90.9(3) 2_646 1_545
O1 Gd1 Gd1 90.3(6) 2_546 1_545
O2 Gd1 Gd1 41.8(2) 1_545 1_545
O2 Gd1 Gd1 139.34(19) . 1_545
O4 Gd1 Gd1 99.37(13) . 1_545
O3 Gd1 Gd1 134.4(3) . 1_545
O3 Gd1 Gd1 43.2(3) 1_545 1_545
N1 Gd1 Gd1 117.50(15) . 1_545
Gd1 Gd1 Gd1 180.000(16) 1_565 1_545
Gd1 O1 Gd1 103.02(18) 1_565 .
Gd1 O1 Gd1 110.3(6) 1_565 2_556
Gd1 O1 Gd1 109.5(6) . 2_556
N1 O3 Gd1 97.6(10) . .
N1 O3 Gd1 125.5(8) . 1_565
Gd1 O3 Gd1 91.22(16) . 1_565
Gd1 O2 Gd1 109.3(3) 2_656 1_565
Gd1 O2 Gd1 107.4(3) 2_656 .
Gd1 O2 Gd1 97.54(16) 1_565 .
N1 O4 Gd1 97.8(5) . .
O5 N1 O3 121.8(11) . .
O5 N1 O4 122.8(10) . .
O3 N1 O4 115.3(9) . .
O5 N1 Gd1 173.7(9) . .
O3 N1 Gd1 57.9(8) . .
O4 N1 Gd1 57.6(4) . .

loop_
_geom_bond_atom_site_label_1
_geom_bond_atom_site_label_2
_geom_bond_distance
_geom_bond_site_symmetry_2
Gd1 O1 2.367(19) 1_545
Gd1 O1 2.389(19) .
Gd1 O2 2.392(4) 2_646
Gd1 O1 2.432(5) 2_546
Gd1 O2 2.447(9) 1_545
Gd1 O2 2.503(10) .
Gd1 O4 2.540(7) .
Gd1 O3 2.548(15) .
Gd1 O3 2.661(16) 1_545
Gd1 N1 2.981(8) .
Gd1 Gd1 3.723(3) 1_565
Gd1 Gd1 3.723(3) 1_545
O1 Gd1 2.367(19) 1_565
O1 Gd1 2.432(5) 2_556
O3 N1 1.248(11) .
O3 Gd1 2.661(16) 1_565
O2 Gd1 2.392(4) 2_656
O2 Gd1 2.447(9) 1_565
O5 N1 1.238(12) .
O4 N1 1.254(10) .

loop_
_geom_hbond_atom_site_label_D
_geom_hbond_atom_site_label_H
_geom_hbond_atom_site_label_A
_geom_hbond_distance_DH
_geom_hbond_distance_HA
_geom_hbond_distance_DA
_geom_hbond_angle_DHA
_geom_hbond_site_symmetry_A
O1 H1 O5 0.91 1.97 2.852(7) 161.6 1_554
O2 H2 O5 0.92 2.65 3.294(17) 127.9 2_657
O2 H2 O4 0.92 2.58 3.462(8) 160.0 2_657
